data_7158786
loop_
_publ_author_name
'Choutka, Jan'
'Kratochv\'il, Michal'
'C\'isa\<rov\'a, Ivana'
'Pohl, Radek'
'Kaminsk\'y, Jakub'
'Parkan, Kamil'

_publ_section_title
;
 Silicon-bridged (1\\rightarrow 1)-disaccharides: an umpoled glycomimetic
 scaffold.
;
_journal_name_full 'Organic &amp; biomolecular chemistry'
_journal_paper_doi 10.1039/d2ob01161a
_journal_year 2022
_chemical_absolute_configuration ad
_chemical_compound_source 'synthesized by the authors'
_chemical_formula_moiety '4(C14 H28 O10 Si), 3(H2 O)'
_chemical_formula_sum 'C56 H118 O43 Si4'
_chemical_formula_weight 1591.86
_space_group_crystal_system monoclinic
_space_group_IT_number 4
_space_group_name_Hall 'P 2yb'
_space_group_name_H-M_alt 'P 1 21 1'
_atom_sites_solution_hydrogens mixed
_atom_sites_solution_primary direct
_audit_creation_method SHELXL-2018/3
_audit_update_record
;
2022-05-23 deposited with the CCDC.	2022-07-14 downloaded from the CCDC.
;
_cell_angle_alpha 90
_cell_angle_beta 90.005(2)
_cell_angle_gamma 90
_cell_formula_units_Z 1
_cell_length_a 8.4928(4)
_cell_length_b 22.3408(9)
_cell_length_c 9.6750(4)
_cell_measurement_reflns_used 9948
_cell_measurement_temperature 120(2)
_cell_measurement_theta_max 30.0309
_cell_measurement_theta_min 2.2940
_cell_volume 1835.70(14)
_computing_cell_refinement 'SAINT V8.38A (Bruker AXS Inc., 2017)'
_computing_data_collection 'Bruker Instrument Service vV6.2.6'
_computing_data_reduction 'SAINT V8.38A (Bruker AXS Inc., 2017)'
_computing_structure_refinement 'SHELXL-2018/3 (Sheldrick, 2018)'
_computing_structure_solution 'SHELXT 2014/5 (Sheldrick, 2014)'
_diffrn_ambient_temperature 120(2)
_diffrn_measured_fraction_theta_full 0.998
_diffrn_measured_fraction_theta_max 0.998
_diffrn_measurement_device_type 'Bruker D8 VENTURE Kappa Duo PHOTON 100 CMOS'
_diffrn_measurement_method '\f and \w scans'
_diffrn_radiation_monochromator 'Helios Cu  multilayer optic'
_diffrn_radiation_type MoK\a
_diffrn_radiation_wavelength 0.71073
_diffrn_reflns_av_R_equivalents 0.0408
_diffrn_reflns_av_unetI/netI 0.0292
_diffrn_reflns_Laue_measured_fraction_full 0.998
_diffrn_reflns_Laue_measured_fraction_max 0.998
_diffrn_reflns_limit_h_max 11
_diffrn_reflns_limit_h_min -11
_diffrn_reflns_limit_k_max 31
_diffrn_reflns_limit_k_min -31
_diffrn_reflns_limit_l_max 13
_diffrn_reflns_limit_l_min -13
_diffrn_reflns_number 63309
_diffrn_reflns_point_group_measured_fraction_full 0.996
_diffrn_reflns_point_group_measured_fraction_max 0.996
_diffrn_reflns_theta_full 25.242
_diffrn_reflns_theta_max 30.044
_diffrn_reflns_theta_min 2.294
_diffrn_source 'I\mS  micro-focus sealed tube'
_exptl_absorpt_coefficient_mu 0.183
_exptl_absorpt_correction_T_max 0.97
_exptl_absorpt_correction_T_min 0.91
_exptl_absorpt_correction_type multi-scan
_exptl_absorpt_process_details
;
SADABS-2016/2 - Bruker AXS area detector scaling and absorption correction
;
_exptl_crystal_colour colourless
_exptl_crystal_density_diffrn 1.440
_exptl_crystal_description prism
_exptl_crystal_F_000 854
_exptl_crystal_size_max 0.532
_exptl_crystal_size_mid 0.233
_exptl_crystal_size_min 0.148
_refine_diff_density_max 0.329
_refine_diff_density_min -0.300
_refine_diff_density_rms 0.047
_refine_ls_abs_structure_details
;
 Flack x determined using 5093 quotients [(I+)-(I-)]/[(I+)+(I-)]
 (Parsons, Flack and Wagner, Acta Cryst. B69 (2013) 249-259).
;
_refine_ls_abs_structure_Flack -0.01(3)
_refine_ls_extinction_method none
_refine_ls_goodness_of_fit_ref 1.041
_refine_ls_hydrogen_treatment constr
_refine_ls_matrix_type full
_refine_ls_number_parameters 476
_refine_ls_number_reflns 10703
_refine_ls_number_restraints 1
_refine_ls_restrained_S_all 1.041
_refine_ls_R_factor_all 0.0293
_refine_ls_R_factor_gt 0.0290
_refine_ls_shift/su_max 0.000
_refine_ls_shift/su_mean 0.000
_refine_ls_structure_factor_coef Fsqd
_refine_ls_weighting_details 'w=1/[\s^2^(Fo^2^)+(0.0409P)^2^+0.8945P] where P=(Fo^2^+2Fc^2^)/3'
_refine_ls_weighting_scheme calc
_refine_ls_wR_factor_gt 0.0815
_refine_ls_wR_factor_ref 0.0816
_reflns_Friedel_coverage 0.951
_reflns_Friedel_fraction_full 0.994
_reflns_Friedel_fraction_max 0.995
_reflns_number_gt 10609
_reflns_number_total 10703
_reflns_threshold_expression 'I > 2\s(I)'
_cod_data_source_file d2ob01161a2.cif
_cod_data_source_block mo_jch_423_dracinsky
_cod_original_sg_symbol_H-M 'P 21'
_cod_database_code 7158786
_shelx_shelxl_version_number 2018/3
_shelx_space_group_comment
;
The symmetry employed for this shelxl refinement is uniquely defined
by the following loop, which should always be used as a source of
symmetry information in preference to the above space-group names.
They are only intended as comments.
;
_shelx_estimated_absorpt_t_min 0.909
_shelx_estimated_absorpt_t_max 0.973

loop_
_space_group_symop_operation_xyz
'x, y, z'
'-x, y+1/2, -z'

loop_
_atom_site_label
_atom_site_type_symbol
_atom_site_fract_x
_atom_site_fract_y
_atom_site_fract_z
_atom_site_U_iso_or_equiv
_atom_site_adp_type
_atom_site_occupancy
_atom_site_site_symmetry_order
_atom_site_calc_flag
_atom_site_refinement_flags_posn
_atom_site_refinement_flags_adp
_atom_site_refinement_flags_occupancy
_atom_site_disorder_assembly
_atom_site_disorder_group
Si1A Si 0.99518(8) 0.59192(3) -0.00573(6) 0.00839(11) Uani 1 1 d . . . . .
O1A O 1.0771(2) 0.63694(8) -0.25461(16) 0.0100(3) Uani 1 1 d . . . . .
C1A C 0.9446(3) 0.60517(10) -0.1957(2) 0.0084(4) Uani 1 1 d . . . . .
H1A H 0.937307 0.565279 -0.242127 0.010 Uiso 1 1 calc R U . . .
O2A O 0.7867(2) 0.69474(8) -0.15058(18) 0.0122(3) Uani 1 1 d . . . . .
H2A H 0.748009 0.689227 -0.076467 0.018 Uiso 1 1 d R U . . .
C2A C 0.7912(3) 0.63876(10) -0.2227(2) 0.0090(4) Uani 1 1 d . . . . .
H2AA H 0.701275 0.613465 -0.190520 0.011 Uiso 1 1 calc R U . . .
O3A O 0.6340(2) 0.68381(8) -0.40996(19) 0.0134(3) Uani 1 1 d . . . . .
H3A H 0.647677 0.721420 -0.398708 0.020 Uiso 1 1 d R U . . .
C3A C 0.7726(3) 0.65027(10) -0.3783(2) 0.0095(4) Uani 1 1 d . . . . .
H3AA H 0.760285 0.610268 -0.423330 0.011 Uiso 1 1 calc R U . . .
O4A O 0.9060(2) 0.68349(8) -0.58759(17) 0.0125(3) Uani 1 1 d . . . . .
H4A H 0.896372 0.646056 -0.624119 0.019 Uiso 1 1 d R U . . .
C4A C 0.9188(3) 0.67890(10) -0.4406(2) 0.0087(4) Uani 1 1 d . . . . .
H4AA H 0.928987 0.720244 -0.402030 0.010 Uiso 1 1 calc R U . . .
C5A C 1.0667(3) 0.64345(10) -0.4005(2) 0.0093(4) Uani 1 1 d . . . . .
H5A H 1.061816 0.602886 -0.443978 0.011 Uiso 1 1 calc R U . . .
O6A O 1.3446(2) 0.63409(9) -0.4352(2) 0.0183(4) Uani 1 1 d . . . . .
H6A H 1.424016 0.653602 -0.414033 0.027 Uiso 1 1 d R U . . .
C6A C 1.2154(3) 0.67484(11) -0.4477(3) 0.0139(4) Uani 1 1 d . . . . .
H6AA H 1.204100 0.687840 -0.545043 0.017 Uiso 1 1 calc R U . . .
H6AB H 1.234597 0.710704 -0.390028 0.017 Uiso 1 1 calc R U . . .
C7A C 1.0824(3) 0.66029(12) 0.0720(3) 0.0157(5) Uani 1 1 d . . . . .
H7AA H 1.116104 0.651637 0.166776 0.024 Uiso 1 1 calc R U . . .
H7AB H 1.003634 0.692344 0.073078 0.024 Uiso 1 1 calc R U . . .
H7AC H 1.173468 0.672967 0.017119 0.024 Uiso 1 1 calc R U . . .
C8A C 1.1273(3) 0.52570(12) 0.0046(3) 0.0168(5) Uani 1 1 d . . . . .
H8AA H 1.156567 0.518575 0.101153 0.025 Uiso 1 1 calc R U . . .
H8AB H 1.222443 0.533165 -0.050107 0.025 Uiso 1 1 calc R U . . .
H8AC H 1.072554 0.490474 -0.031935 0.025 Uiso 1 1 calc R U . . .
O1B O 0.7218(2) 0.62872(7) 0.10736(17) 0.0096(3) Uani 1 1 d . . . . .
C1B C 0.8004(3) 0.57268(10) 0.0811(2) 0.0088(4) Uani 1 1 d . . . . .
H1B H 0.735251 0.548970 0.014709 0.011 Uiso 1 1 calc R U . . .
O2B O 0.9152(2) 0.56768(8) 0.31137(17) 0.0110(3) Uani 1 1 d . . . . .
H2B H 0.996782 0.545862 0.326054 0.017 Uiso 1 1 d R U . . .
C2B C 0.8159(3) 0.53703(10) 0.2151(2) 0.0087(4) Uani 1 1 d . . . . .
H2BA H 0.863009 0.497052 0.193856 0.010 Uiso 1 1 calc R U . . .
O3B O 0.6598(2) 0.49933(8) 0.41100(19) 0.0142(3) Uani 1 1 d . . . . .
H3B H 0.742938 0.481457 0.422363 0.021 Uiso 1 1 d R U . . .
C3B C 0.6531(3) 0.52789(10) 0.2788(2) 0.0092(4) Uani 1 1 d . . . . .
H3BA H 0.590577 0.501785 0.215240 0.011 Uiso 1 1 calc R U . . .
O4B O 0.4069(2) 0.57445(8) 0.33490(19) 0.0132(3) Uani 1 1 d . . . . .
H4B H 0.392748 0.596913 0.404396 0.020 Uiso 1 1 d R U . . .
C4B C 0.5660(3) 0.58681(10) 0.2951(2) 0.0091(4) Uani 1 1 d . . . . .
H4BA H 0.618187 0.611406 0.368256 0.011 Uiso 1 1 calc R U . . .
C5B C 0.5645(3) 0.62158(10) 0.1592(2) 0.0086(4) Uani 1 1 d . . . . .
H5B H 0.498982 0.599780 0.089598 0.010 Uiso 1 1 calc R U . . .
C6B C 0.5001(3) 0.68421(10) 0.1796(2) 0.0121(4) Uani 1 1 d . . . . .
H6BA H 0.396269 0.682144 0.225771 0.015 Uiso 1 1 calc R U . . .
H6BB H 0.572300 0.707459 0.239343 0.015 Uiso 1 1 calc R U . . .
O6B O 0.4842(2) 0.71329(8) 0.0489(2) 0.0169(4) Uani 1 1 d . . . . .
H6B H 0.543324 0.743131 0.045496 0.025 Uiso 1 1 d R U . . .
Si1C Si 0.49731(8) 0.40749(3) 0.78741(6) 0.00852(11) Uani 1 1 d . . . . .
O1C O 0.2238(2) 0.37327(7) 0.67879(17) 0.0099(3) Uani 1 1 d . . . . .
C1C C 0.3051(3) 0.42907(10) 0.6995(2) 0.0088(4) Uani 1 1 d . . . . .
H1C H 0.242173 0.454480 0.764217 0.011 Uiso 1 1 calc R U . . .
O2C O 0.4149(2) 0.42773(8) 0.46790(17) 0.0113(3) Uani 1 1 d . . . . .
H2C H 0.502252 0.446707 0.445002 0.017 Uiso 1 1 d R U . . .
C2C C 0.3216(3) 0.46186(10) 0.5621(2) 0.0085(4) Uani 1 1 d . . . . .
H2CA H 0.373027 0.501517 0.578259 0.010 Uiso 1 1 calc R U . . .
C3C C 0.1576(3) 0.47176(10) 0.5006(2) 0.0092(4) Uani 1 1 d . . . . .
H3CA H 0.097738 0.499139 0.563213 0.011 Uiso 1 1 calc R U . . .
O3C O 0.1631(2) 0.49829(8) 0.36590(18) 0.0136(3) Uani 1 1 d . . . . .
H3C H 0.258661 0.516240 0.357636 0.020 Uiso 1 1 d R U . . .
C4C C 0.0677(3) 0.41332(10) 0.4891(2) 0.0090(4) Uani 1 1 d . . . . .
H4CA H 0.118350 0.387596 0.417111 0.011 Uiso 1 1 calc R U . . .
O4C O -0.0917(2) 0.42567(8) 0.44917(19) 0.0136(3) Uani 1 1 d . . . . .
H4C H -0.112749 0.406054 0.375514 0.020 Uiso 1 1 d R U . . .
C5C C 0.0675(3) 0.38005(10) 0.6272(2) 0.0090(4) Uani 1 1 d . . . . .
H5C H 0.000582 0.401701 0.695956 0.011 Uiso 1 1 calc R U . . .
C6C C 0.0089(3) 0.31688(11) 0.6080(2) 0.0130(4) Uani 1 1 d . . . . .
H6CA H -0.099928 0.317560 0.571283 0.016 Uiso 1 1 calc R U . . .
H6CB H 0.076493 0.295654 0.540554 0.016 Uiso 1 1 calc R U . . .
O6C O 0.0118(3) 0.28615(8) 0.7375(2) 0.0209(4) Uani 1 1 d . . . . .
H6C H 0.032149 0.249142 0.721868 0.031 Uiso 1 1 d R U . . .
C7C C 0.6333(3) 0.47305(12) 0.7816(3) 0.0175(5) Uani 1 1 d . . . . .
H7CA H 0.725536 0.464985 0.839510 0.026 Uiso 1 1 calc R U . . .
H7CB H 0.578545 0.508651 0.816158 0.026 Uiso 1 1 calc R U . . .
H7CC H 0.667115 0.479942 0.686086 0.026 Uiso 1 1 calc R U . . .
C8C C 0.5830(3) 0.33980(12) 0.7046(3) 0.0156(4) Uani 1 1 d . . . . .
H8CA H 0.658764 0.321184 0.767802 0.023 Uiso 1 1 calc R U . . .
H8CB H 0.636663 0.351280 0.618957 0.023 Uiso 1 1 calc R U . . .
H8CC H 0.498766 0.311251 0.683477 0.023 Uiso 1 1 calc R U . . .
O1D O 0.5750(2) 0.36157(8) 1.03536(17) 0.0111(3) Uani 1 1 d . . . . .
C1D C 0.4425(3) 0.39292(10) 0.9762(2) 0.0096(4) Uani 1 1 d . . . . .
H1D H 0.433950 0.432568 1.023524 0.012 Uiso 1 1 calc R U . . .
O2D O 0.2892(2) 0.30194(8) 0.93359(18) 0.0121(3) Uani 1 1 d . . . . .
H2D H 0.234855 0.303392 0.858416 0.018 Uiso 1 1 d R U . . .
C2D C 0.2894(3) 0.35865(10) 1.0028(2) 0.0099(4) Uani 1 1 d . . . . .
H2DD H 0.198391 0.383047 0.969071 0.012 Uiso 1 1 calc R U . . .
O3D O 0.1315(2) 0.31383(8) 1.18873(19) 0.0139(3) Uani 1 1 d . . . . .
H3D H 0.143500 0.276589 1.161250 0.021 Uiso 1 1 d R U . . .
C3D C 0.2707(3) 0.34741(10) 1.1584(2) 0.0103(4) Uani 1 1 d . . . . .
H3DA H 0.259895 0.387287 1.204437 0.012 Uiso 1 1 calc R U . . .
O4D O 0.4035(2) 0.30775(8) 1.36377(17) 0.0138(3) Uani 1 1 d . . . . .
H4D H 0.402364 0.341752 1.411746 0.021 Uiso 1 1 d R U . . .
C4D C 0.4174(3) 0.31718(10) 1.2179(2) 0.0097(4) Uani 1 1 d . . . . .
H4DA H 0.428355 0.277137 1.172748 0.012 Uiso 1 1 calc R U . . .
C5D C 0.5638(3) 0.35408(10) 1.1819(2) 0.0094(4) Uani 1 1 d . . . . .
H5D H 0.555726 0.394297 1.226750 0.011 Uiso 1 1 calc R U . . .
O6D O 0.8422(2) 0.36493(9) 1.2200(2) 0.0197(4) Uani 1 1 d . . . . .
H6D H 0.926886 0.341947 1.199031 0.030 Uiso 1 1 d R U . . .
C6D C 0.7137(3) 0.32371(11) 1.2291(3) 0.0148(4) Uani 1 1 d . . . . .
H6DA H 0.701734 0.309842 1.325688 0.018 Uiso 1 1 calc R U . . .
H6DB H 0.735095 0.288382 1.170200 0.018 Uiso 1 1 calc R U . . .
O1W O -0.0920(4) 0.3776(2) 0.9262(4) 0.0441(10) Uani 0.75 1 d . . P . .
H11W H -0.069145 0.338871 0.883199 0.053 Uiso 0.75 1 d R U P . .
H12W H -0.188745 0.366274 0.977704 0.053 Uiso 0.75 1 d R U P . .
O2W O 1.4162(3) 0.61623(16) -0.1423(3) 0.0259(6) Uani 0.75 1 d . . P . .
H21W H 1.422453 0.657269 -0.109643 0.031 Uiso 0.75 1 d R U P . .
H22W H 1.320357 0.616566 -0.185542 0.031 Uiso 0.75 1 d R U P . .

loop_
_atom_site_aniso_label
_atom_site_aniso_U_11
_atom_site_aniso_U_22
_atom_site_aniso_U_33
_atom_site_aniso_U_23
_atom_site_aniso_U_13
_atom_site_aniso_U_12
Si1A 0.0084(2) 0.0105(2) 0.0063(2) 0.00031(19) 0.0012(2) 0.0016(2)
O1A 0.0087(7) 0.0148(7) 0.0066(7) 0.0006(6) 0.0009(5) -0.0012(6)
C1A 0.0097(9) 0.0084(9) 0.0069(8) 0.0012(7) 0.0007(7) 0.0010(7)
O2A 0.0168(8) 0.0106(7) 0.0092(7) -0.0009(6) 0.0033(6) 0.0021(6)
C2A 0.0098(10) 0.0089(9) 0.0083(9) 0.0012(7) 0.0006(7) 0.0005(8)
O3A 0.0108(8) 0.0134(8) 0.0160(8) 0.0020(6) -0.0042(6) 0.0021(6)
C3A 0.0093(9) 0.0105(9) 0.0086(9) 0.0012(7) -0.0010(7) 0.0008(7)
O4A 0.0205(9) 0.0108(7) 0.0062(7) 0.0005(5) -0.0006(6) -0.0002(6)
C4A 0.0112(10) 0.0085(9) 0.0063(9) -0.0001(7) 0.0001(7) 0.0004(7)
C5A 0.0103(9) 0.0115(9) 0.0061(9) -0.0004(7) 0.0009(7) 0.0005(8)
O6A 0.0089(8) 0.0245(9) 0.0214(9) -0.0012(7) 0.0033(7) 0.0003(7)
C6A 0.0113(10) 0.0161(10) 0.0144(10) 0.0008(8) 0.0033(8) -0.0008(8)
C7A 0.0148(11) 0.0194(12) 0.0129(11) -0.0040(8) 0.0001(9) -0.0047(9)
C8A 0.0165(11) 0.0207(12) 0.0132(10) 0.0038(9) 0.0032(9) 0.0099(9)
O1B 0.0091(7) 0.0091(7) 0.0107(7) 0.0020(6) 0.0018(6) 0.0003(6)
C1B 0.0110(10) 0.0083(8) 0.0070(8) 0.0005(7) 0.0006(7) 0.0007(7)
O2B 0.0108(8) 0.0126(7) 0.0095(7) -0.0015(6) -0.0035(6) 0.0014(6)
C2B 0.0094(10) 0.0084(9) 0.0083(9) -0.0001(7) 0.0003(7) -0.0009(7)
O3B 0.0124(8) 0.0169(8) 0.0133(8) 0.0092(6) 0.0038(6) 0.0029(6)
C3B 0.0095(9) 0.0093(9) 0.0089(9) 0.0024(7) 0.0008(7) 0.0001(7)
O4B 0.0092(8) 0.0139(7) 0.0166(8) 0.0030(6) 0.0044(6) -0.0016(6)
C4B 0.0074(9) 0.0099(9) 0.0101(9) 0.0021(7) 0.0011(7) -0.0001(7)
C5B 0.0065(9) 0.0099(9) 0.0094(9) 0.0013(7) 0.0005(7) 0.0003(7)
C6B 0.0132(10) 0.0094(9) 0.0138(9) 0.0018(7) 0.0012(8) 0.0017(8)
O6B 0.0211(9) 0.0129(8) 0.0167(8) 0.0069(6) -0.0049(7) -0.0014(7)
Si1C 0.0093(3) 0.0099(2) 0.0064(2) 0.00101(19) -0.0011(2) -0.0014(2)
O1C 0.0092(7) 0.0082(7) 0.0123(7) 0.0016(6) -0.0021(6) -0.0006(6)
C1C 0.0113(9) 0.0086(9) 0.0065(8) 0.0001(7) -0.0007(7) -0.0009(7)
O2C 0.0108(7) 0.0133(7) 0.0100(7) -0.0009(6) 0.0025(6) -0.0004(6)
C2C 0.0096(9) 0.0089(9) 0.0069(9) 0.0005(7) -0.0007(7) 0.0002(7)
C3C 0.0103(9) 0.0080(9) 0.0092(9) 0.0026(7) -0.0007(7) 0.0007(7)
O3C 0.0128(8) 0.0151(8) 0.0130(8) 0.0081(6) -0.0038(6) -0.0032(6)
C4C 0.0066(9) 0.0101(9) 0.0102(9) 0.0010(7) -0.0009(7) 0.0008(7)
O4C 0.0083(7) 0.0148(8) 0.0179(8) 0.0000(6) -0.0044(6) 0.0014(6)
C5C 0.0082(9) 0.0088(9) 0.0101(9) 0.0003(7) -0.0002(7) -0.0010(7)
C6C 0.0161(10) 0.0095(9) 0.0133(10) 0.0008(8) 0.0000(8) -0.0022(8)
O6C 0.0355(11) 0.0115(8) 0.0156(8) 0.0037(6) 0.0062(8) -0.0044(8)
C7C 0.0192(12) 0.0203(12) 0.0129(10) 0.0006(9) -0.0010(9) -0.0091(10)
C8C 0.0163(11) 0.0167(10) 0.0137(10) 0.0001(9) 0.0013(8) 0.0043(9)
O1D 0.0105(7) 0.0163(8) 0.0065(7) 0.0020(6) -0.0007(6) 0.0019(6)
C1D 0.0099(9) 0.0112(9) 0.0078(9) 0.0019(7) -0.0003(7) 0.0002(7)
O2D 0.0149(8) 0.0113(7) 0.0101(7) -0.0014(6) -0.0029(6) 0.0002(6)
C2D 0.0100(9) 0.0102(9) 0.0097(9) 0.0009(7) 0.0006(7) 0.0002(7)
O3D 0.0108(7) 0.0133(8) 0.0177(8) 0.0015(6) 0.0044(6) -0.0001(6)
C3D 0.0104(9) 0.0109(9) 0.0097(9) 0.0008(8) 0.0025(7) 0.0001(8)
O4D 0.0218(9) 0.0129(8) 0.0066(7) 0.0010(6) -0.0005(6) -0.0021(6)
C4D 0.0129(10) 0.0103(9) 0.0060(8) 0.0004(7) 0.0003(7) -0.0004(8)
C5D 0.0117(9) 0.0102(9) 0.0063(8) 0.0004(7) -0.0013(7) -0.0005(7)
O6D 0.0118(8) 0.0221(9) 0.0251(9) -0.0022(8) -0.0058(7) -0.0001(7)
C6D 0.0132(10) 0.0158(10) 0.0153(10) 0.0019(8) -0.0047(8) 0.0010(8)
O1W 0.0225(16) 0.081(3) 0.0285(17) -0.0109(18) 0.0005(13) 0.0093(17)
O2W 0.0157(12) 0.0478(18) 0.0140(11) -0.0023(11) -0.0024(10) -0.0021(12)

loop_
_atom_type_symbol
_atom_type_description
_atom_type_scat_dispersion_real
_atom_type_scat_dispersion_imag
_atom_type_scat_source
C C 0.0033 0.0016 'International Tables Vol C Tables 4.2.6.8 and 6.1.1.4'
H H 0.0000 0.0000 'International Tables Vol C Tables 4.2.6.8 and 6.1.1.4'
O O 0.0106 0.0060 'International Tables Vol C Tables 4.2.6.8 and 6.1.1.4'
Si Si 0.0817 0.0704 'International Tables Vol C Tables 4.2.6.8 and 6.1.1.4'

loop_
_geom_angle_atom_site_label_1
_geom_angle_atom_site_label_2
_geom_angle_atom_site_label_3
_geom_angle
_geom_angle_site_symmetry_1
_geom_angle_site_symmetry_3
_geom_angle_publ_flag
C7A Si1A C8A 113.08(13) . . ?
C7A Si1A C1B 110.70(11) . . ?
C8A Si1A C1B 108.71(11) . . ?
C7A Si1A C1A 110.60(11) . . ?
C8A Si1A C1A 108.08(11) . . ?
C1B Si1A C1A 105.33(10) . . ?
C5A O1A C1A 113.17(17) . . ?
O1A C1A C2A 110.79(17) . . ?
O1A C1A Si1A 106.29(14) . . ?
C2A C1A Si1A 115.64(15) . . ?
O1A C1A H1A 108.0 . . ?
C2A C1A H1A 108.0 . . ?
Si1A C1A H1A 108.0 . . ?
C2A O2A H2A 108.3 . . ?
O2A C2A C1A 111.66(18) . . ?
O2A C2A C3A 109.17(17) . . ?
C1A C2A C3A 109.76(18) . . ?
O2A C2A H2AA 108.7 . . ?
C1A C2A H2AA 108.7 . . ?
C3A C2A H2AA 108.7 . . ?
C3A O3A H3A 112.1 . . ?
O3A C3A C4A 111.53(18) . . ?
O3A C3A C2A 112.52(19) . . ?
C4A C3A C2A 112.04(19) . . ?
O3A C3A H3AA 106.8 . . ?
C4A C3A H3AA 106.8 . . ?
C2A C3A H3AA 106.8 . . ?
C4A O4A H4A 109.1 . . ?
O4A C4A C3A 111.26(18) . . ?
O4A C4A C5A 110.51(18) . . ?
C3A C4A C5A 110.55(18) . . ?
O4A C4A H4AA 108.1 . . ?
C3A C4A H4AA 108.1 . . ?
C5A C4A H4AA 108.1 . . ?
O1A C5A C6A 107.18(19) . . ?
O1A C5A C4A 110.74(18) . . ?
C6A C5A C4A 111.56(19) . . ?
O1A C5A H5A 109.1 . . ?
C6A C5A H5A 109.1 . . ?
C4A C5A H5A 109.1 . . ?
C6A O6A H6A 108.1 . . ?
O6A C6A C5A 108.6(2) . . ?
O6A C6A H6AA 110.0 . . ?
C5A C6A H6AA 110.0 . . ?
O6A C6A H6AB 110.0 . . ?
C5A C6A H6AB 110.0 . . ?
H6AA C6A H6AB 108.3 . . ?
Si1A C7A H7AA 109.5 . . ?
Si1A C7A H7AB 109.5 . . ?
H7AA C7A H7AB 109.5 . . ?
Si1A C7A H7AC 109.5 . . ?
H7AA C7A H7AC 109.5 . . ?
H7AB C7A H7AC 109.5 . . ?
Si1A C8A H8AA 109.5 . . ?
Si1A C8A H8AB 109.5 . . ?
H8AA C8A H8AB 109.5 . . ?
Si1A C8A H8AC 109.5 . . ?
H8AA C8A H8AC 109.5 . . ?
H8AB C8A H8AC 109.5 . . ?
C5B O1B C1B 113.32(17) . . ?
O1B C1B C2B 110.08(17) . . ?
O1B C1B Si1A 106.49(15) . . ?
C2B C1B Si1A 114.69(16) . . ?
O1B C1B H1B 108.5 . . ?
C2B C1B H1B 108.5 . . ?
Si1A C1B H1B 108.5 . . ?
C2B O2B H2B 108.1 . . ?
O2B C2B C1B 110.71(18) . . ?
O2B C2B C3B 109.56(18) . . ?
C1B C2B C3B 109.53(18) . . ?
O2B C2B H2BA 109.0 . . ?
C1B C2B H2BA 109.0 . . ?
C3B C2B H2BA 109.0 . . ?
C3B O3B H3B 111.8 . . ?
O3B C3B C4B 108.26(18) . . ?
O3B C3B C2B 112.61(19) . . ?
C4B C3B C2B 111.54(18) . . ?
O3B C3B H3BA 108.1 . . ?
C4B C3B H3BA 108.1 . . ?
C2B C3B H3BA 108.1 . . ?
C4B O4B H4B 103.5 . . ?
O4B C4B C3B 108.70(18) . . ?
O4B C4B C5B 108.79(17) . . ?
C3B C4B C5B 110.84(18) . . ?
O4B C4B H4BA 109.5 . . ?
C3B C4B H4BA 109.5 . . ?
C5B C4B H4BA 109.5 . . ?
O1B C5B C6B 106.17(18) . . ?
O1B C5B C4B 110.46(17) . . ?
C6B C5B C4B 111.15(18) . . ?
O1B C5B H5B 109.7 . . ?
C6B C5B H5B 109.7 . . ?
C4B C5B H5B 109.7 . . ?
O6B C6B C5B 109.82(19) . . ?
O6B C6B H6BA 109.7 . . ?
C5B C6B H6BA 109.7 . . ?
O6B C6B H6BB 109.7 . . ?
C5B C6B H6BB 109.7 . . ?
H6BA C6B H6BB 108.2 . . ?
C6B O6B H6B 109.9 . . ?
C8C Si1C C7C 112.53(13) . . ?
C8C Si1C C1C 110.44(11) . . ?
C7C Si1C C1C 108.58(11) . . ?
C8C Si1C C1D 111.60(11) . . ?
C7C Si1C C1D 108.25(11) . . ?
C1C Si1C C1D 105.13(10) . . ?
C5C O1C C1C 113.80(17) . . ?
O1C C1C C2C 109.83(17) . . ?
O1C C1C Si1C 104.74(14) . . ?
C2C C1C Si1C 115.64(16) . . ?
O1C C1C H1C 108.8 . . ?
C2C C1C H1C 108.8 . . ?
Si1C C1C H1C 108.8 . . ?
C2C O2C H2C 111.7 . . ?
O2C C2C C1C 110.55(18) . . ?
O2C C2C C3C 109.48(18) . . ?
C1C C2C C3C 108.97(18) . . ?
O2C C2C H2CA 109.3 . . ?
C1C C2C H2CA 109.3 . . ?
C3C C2C H2CA 109.3 . . ?
O3C C3C C4C 107.82(18) . . ?
O3C C3C C2C 112.59(18) . . ?
C4C C3C C2C 111.23(18) . . ?
O3C C3C H3CA 108.4 . . ?
C4C C3C H3CA 108.4 . . ?
C2C C3C H3CA 108.4 . . ?
C3C O3C H3C 107.0 . . ?
O4C C4C C3C 109.22(18) . . ?
O4C C4C C5C 109.11(18) . . ?
C3C C4C C5C 110.80(18) . . ?
O4C C4C H4CA 109.2 . . ?
C3C C4C H4CA 109.2 . . ?
C5C C4C H4CA 109.2 . . ?
C4C O4C H4C 108.8 . . ?
O1C C5C C6C 104.54(18) . . ?
O1C C5C C4C 110.89(18) . . ?
C6C C5C C4C 110.36(18) . . ?
O1C C5C H5C 110.3 . . ?
C6C C5C H5C 110.3 . . ?
C4C C5C H5C 110.3 . . ?
O6C C6C C5C 109.63(19) . . ?
O6C C6C H6CA 109.7 . . ?
C5C C6C H6CA 109.7 . . ?
O6C C6C H6CB 109.7 . . ?
C5C C6C H6CB 109.7 . . ?
H6CA C6C H6CB 108.2 . . ?
C6C O6C H6C 108.2 . . ?
Si1C C7C H7CA 109.5 . . ?
Si1C C7C H7CB 109.5 . . ?
H7CA C7C H7CB 109.5 . . ?
Si1C C7C H7CC 109.5 . . ?
H7CA C7C H7CC 109.5 . . ?
H7CB C7C H7CC 109.5 . . ?
Si1C C8C H8CA 109.5 . . ?
Si1C C8C H8CB 109.5 . . ?
H8CA C8C H8CB 109.5 . . ?
Si1C C8C H8CC 109.5 . . ?
H8CA C8C H8CC 109.5 . . ?
H8CB C8C H8CC 109.5 . . ?
C5D O1D C1D 113.43(17) . . ?
O1D C1D C2D 110.66(18) . . ?
O1D C1D Si1C 105.75(15) . . ?
C2D C1D Si1C 116.91(16) . . ?
O1D C1D H1D 107.7 . . ?
C2D C1D H1D 107.7 . . ?
Si1C C1D H1D 107.7 . . ?
C2D O2D H2D 111.2 . . ?
O2D C2D C1D 111.37(19) . . ?
O2D C2D C3D 108.27(18) . . ?
C1D C2D C3D 109.55(19) . . ?
O2D C2D H2DD 109.2 . . ?
C1D C2D H2DD 109.2 . . ?
C3D C2D H2DD 109.2 . . ?
C3D O3D H3D 109.8 . . ?
O3D C3D C4D 111.38(19) . . ?
O3D C3D C2D 111.86(19) . . ?
C4D C3D C2D 110.91(18) . . ?
O3D C3D H3DA 107.5 . . ?
C4D C3D H3DA 107.5 . . ?
C2D C3D H3DA 107.5 . . ?
C4D O4D H4D 112.9 . . ?
O4D C4D C3D 111.63(19) . . ?
O4D C4D C5D 111.73(18) . . ?
C3D C4D C5D 109.75(18) . . ?
O4D C4D H4DA 107.9 . . ?
C3D C4D H4DA 107.9 . . ?
C5D C4D H4DA 107.9 . . ?
O1D C5D C6D 107.15(19) . . ?
O1D C5D C4D 110.02(18) . . ?
C6D C5D C4D 111.91(19) . . ?
O1D C5D H5D 109.2 . . ?
C6D C5D H5D 109.2 . . ?
C4D C5D H5D 109.2 . . ?
C6D O6D H6D 104.7 . . ?
O6D C6D C5D 109.5(2) . . ?
O6D C6D H6DA 109.8 . . ?
C5D C6D H6DA 109.8 . . ?
O6D C6D H6DB 109.8 . . ?
C5D C6D H6DB 109.8 . . ?
H6DA C6D H6DB 108.2 . . ?
H11W O1W H12W 98.8 . . ?
H21W O2W H22W 100.9 . . ?

loop_
_geom_bond_atom_site_label_1
_geom_bond_atom_site_label_2
_geom_bond_distance
_geom_bond_site_symmetry_2
_geom_bond_publ_flag
Si1A C7A 1.856(3) . ?
Si1A C8A 1.859(3) . ?
Si1A C1B 1.904(2) . ?
Si1A C1A 1.910(2) . ?
O1A C5A 1.422(3) . ?
O1A C1A 1.447(3) . ?
C1A C2A 1.526(3) . ?
C1A H1A 1.0000 . ?
O2A C2A 1.433(3) . ?
O2A H2A 0.7984 . ?
C2A C3A 1.535(3) . ?
C2A H2AA 1.0000 . ?
O3A C3A 1.429(3) . ?
O3A H3A 0.8552 . ?
C3A C4A 1.521(3) . ?
C3A H3AA 1.0000 . ?
O4A C4A 1.430(3) . ?
O4A H4A 0.9115 . ?
C4A C5A 1.535(3) . ?
C4A H4AA 1.0000 . ?
C5A C6A 1.515(3) . ?
C5A H5A 1.0000 . ?
O6A C6A 1.431(3) . ?
O6A H6A 0.8289 . ?
C6A H6AA 0.9900 . ?
C6A H6AB 0.9900 . ?
C7A H7AA 0.9800 . ?
C7A H7AB 0.9800 . ?
C7A H7AC 0.9800 . ?
C8A H8AA 0.9800 . ?
C8A H8AB 0.9800 . ?
C8A H8AC 0.9800 . ?
O1B C5B 1.436(3) . ?
O1B C1B 1.441(3) . ?
C1B C2B 1.527(3) . ?
C1B H1B 1.0000 . ?
O2B C2B 1.431(3) . ?
O2B H2B 0.8592 . ?
C2B C3B 1.528(3) . ?
C2B H2BA 1.0000 . ?
O3B C3B 1.431(3) . ?
O3B H3B 0.8186 . ?
C3B C4B 1.518(3) . ?
C3B H3BA 1.0000 . ?
O4B C4B 1.432(3) . ?
O4B H4B 0.8475 . ?
C4B C5B 1.527(3) . ?
C4B H4BA 1.0000 . ?
C5B C6B 1.515(3) . ?
C5B H5B 1.0000 . ?
C6B O6B 1.428(3) . ?
C6B H6BA 0.9900 . ?
C6B H6BB 0.9900 . ?
O6B H6B 0.8350 . ?
Si1C C8C 1.860(3) . ?
Si1C C7C 1.866(3) . ?
Si1C C1C 1.903(2) . ?
Si1C C1D 1.913(2) . ?
O1C C5C 1.426(3) . ?
O1C C1C 1.439(3) . ?
C1C C2C 1.524(3) . ?
C1C H1C 1.0000 . ?
O2C C2C 1.429(3) . ?
O2C H2C 0.8826 . ?
C2C C3C 1.531(3) . ?
C2C H2CA 1.0000 . ?
C3C O3C 1.432(3) . ?
C3C C4C 1.517(3) . ?
C3C H3CA 1.0000 . ?
O3C H3C 0.9088 . ?
C4C O4C 1.434(3) . ?
C4C C5C 1.529(3) . ?
C4C H4CA 1.0000 . ?
O4C H4C 0.8555 . ?
C5C C6C 1.508(3) . ?
C5C H5C 1.0000 . ?
C6C O6C 1.429(3) . ?
C6C H6CA 0.9900 . ?
C6C H6CB 0.9900 . ?
O6C H6C 0.8581 . ?
C7C H7CA 0.9800 . ?
C7C H7CB 0.9800 . ?
C7C H7CC 0.9800 . ?
C8C H8CA 0.9800 . ?
C8C H8CB 0.9800 . ?
C8C H8CC 0.9800 . ?
O1D C5D 1.431(3) . ?
O1D C1D 1.444(3) . ?
C1D C2D 1.531(3) . ?
C1D H1D 1.0000 . ?
O2D C2D 1.433(3) . ?
O2D H2D 0.8621 . ?
C2D C3D 1.535(3) . ?
C2D H2DD 1.0000 . ?
O3D C3D 1.431(3) . ?
O3D H3D 0.8794 . ?
C3D C4D 1.530(3) . ?
C3D H3DA 1.0000 . ?
O4D C4D 1.432(3) . ?
O4D H4D 0.8903 . ?
C4D C5D 1.532(3) . ?
C4D H4DA 1.0000 . ?
C5D C6D 1.514(3) . ?
C5D H5D 1.0000 . ?
O6D C6D 1.431(3) . ?
O6D H6D 0.9065 . ?
C6D H6DA 0.9900 . ?
C6D H6DB 0.9900 . ?
O1W H11W 0.9789 . ?
O1W H12W 0.9934 . ?
O2W H21W 0.9711 . ?
O2W H22W 0.9153 . ?

loop_
_geom_hbond_atom_site_label_D
_geom_hbond_atom_site_label_H
_geom_hbond_atom_site_label_A
_geom_hbond_distance_DH
_geom_hbond_distance_HA
_geom_hbond_distance_DA
_geom_hbond_angle_DHA
_geom_hbond_site_symmetry_A
_geom_hbond_publ_flag
O2A H2A O1B 0.80 2.24 2.951(2) 147.7 . yes
O2A H2A O6B 0.80 2.60 3.239(3) 137.8 . yes
O3A H3A O4D 0.86 2.01 2.823(3) 159.5 2_656 yes
O4A H4A O2B 0.91 1.87 2.767(2) 169.4 1_554 yes
O6A H6A O3A 0.83 1.91 2.708(3) 162.2 1_655 yes
O2B H2B O3C 0.86 1.81 2.667(3) 176.7 1_655 yes
O3B H3B O4C 0.82 1.90 2.702(2) 168.0 1_655 yes
O4B H4B O6A 0.85 1.81 2.646(3) 170.2 1_456 yes
O6B H6B O2D 0.84 1.95 2.766(3) 166.8 2_656 yes
O2C H2C O3B 0.88 1.81 2.681(2) 168.0 . yes
O3C H3C O4B 0.91 1.82 2.697(3) 160.4 . yes
O4C H4C O6D 0.86 1.80 2.660(3) 179.7 1_454 yes
O6C H6C O4A 0.86 2.03 2.802(3) 149.5 2_645 yes
O2D H2D O1C 0.86 2.34 2.988(2) 132.4 . yes
O2D H2D O6C 0.86 2.26 3.046(3) 151.6 . yes
O3D H3D O2A 0.88 1.92 2.774(3) 161.9 2_646 yes
O4D H4D O2C 0.89 2.00 2.865(2) 163.9 1_556 yes
O6D H6D O3D 0.91 1.85 2.726(3) 161.7 1_655 yes
O1W H11W O6C 0.98 1.96 2.878(4) 154.9 . yes
O1W H12W O1D 0.99 2.09 3.040(4) 160.5 1_455 yes
O1W H12W O6D 0.99 2.36 2.910(4) 114.2 1_455 yes
O2W H21W O6B 0.97 2.05 2.908(4) 146.6 1_655 yes
O2W H22W O1A 0.92 2.22 3.113(3) 165.4 . yes
O2W H22W O6A 0.92 2.46 2.926(3) 112.1 . yes
